data_4111454
loop_
_publ_author_name
'Jian-Ming L\"u'
'Sergiy V. Rosokha'
'Sergey V. Lindeman'
'Ivan S. Neretin'
'Jay K. Kochi'

_publ_section_title
;
 "Separated" versus "Contact" Ion-Pair Structures in Solution from Their
 Crystalline States: Dynamic Effects on Dinitrobenzenide as a
 Mixed-Valence Anion
;
_journal_name_full 'Journal of the American Chemical Society'
_journal_page_first 1797
_journal_page_last 1809
_journal_paper_doi 10.1021/ja043998x
_journal_volume 127
_journal_year 2005
_chemical_formula_moiety 'C6 H4 N2 O4, 2(C12 H24 K1 O6)'
_chemical_formula_sum 'C30 H52 K2 N2 O16'
_chemical_formula_weight 774.94
_chemical_name_systematic
; 
 Bis(18-crown-6 potassium) dinitrobenzene
;
_space_group_IT_number 14
_symmetry_cell_setting monoclinic
_symmetry_space_group_name_Hall '-P 2ybc'
_symmetry_space_group_name_H-M 'P 1 21/c 1'
_atom_sites_solution_hydrogens geom
_atom_sites_solution_primary direct
_atom_sites_solution_secondary difmap
_audit_creation_method SHELXL
_cell_angle_alpha 90.00
_cell_angle_beta 103.938(4)
_cell_angle_gamma 90.00
_cell_formula_units_Z 4
_cell_length_a 20.411(3)
_cell_length_b 8.3205(12)
_cell_length_c 22.718(4)
_cell_measurement_reflns_used 73
_cell_measurement_temperature 123(2)
_cell_measurement_theta_max 19.26
_cell_measurement_theta_min 2.62
_cell_volume 3744.6(10)
_computing_cell_refinement 'SAINT V6.28 (BrukerAXS, 1997-2001)'
_computing_data_collection 'SMART V5.625 (BrukerAXS, 1997-2001)'
_computing_data_reduction 'SAINT & SADABS V2.06 (Sheldrick, 2000)'
_computing_molecular_graphics 'XP V5.06 (BrukerAXS, 1997-99)'
_computing_publication_material 'SHELXL-93, XCIF V5.05 (BrukerAXS, 1997-99)'
_computing_structure_refinement 'SHELXTL v. 6.12 (Sheldrick, 2001)'
_computing_structure_solution 'SHELXTL v. 6.12 (Sheldrick, 2001)'
_diffrn_ambient_temperature 123(2)
_diffrn_measured_fraction_theta_full 0.950
_diffrn_measured_fraction_theta_max 0.912
_diffrn_measurement_device 'Siemens SMART'
_diffrn_measurement_method
;
\w-scan, frame range 0.3 deg, hemisphere
;
_diffrn_radiation_monochromator graphite
_diffrn_radiation_source 'fine-focus sealed tube'
_diffrn_radiation_type MoK\a
_diffrn_radiation_wavelength 0.71073
_diffrn_reflns_av_R_equivalents 0.0000
_diffrn_reflns_av_sigmaI/netI 0.0885
_diffrn_reflns_limit_h_max 24
_diffrn_reflns_limit_h_min -26
_diffrn_reflns_limit_k_max 10
_diffrn_reflns_limit_k_min 0
_diffrn_reflns_limit_l_max 30
_diffrn_reflns_limit_l_min 0
_diffrn_reflns_number 8459
_diffrn_reflns_theta_full 25.00
_diffrn_reflns_theta_max 28.27
_diffrn_reflns_theta_min 1.85
_diffrn_standards_decay_% 0
_diffrn_standards_interval_count 0
_diffrn_standards_interval_time 0
_diffrn_standards_number none
_exptl_absorpt_coefficient_mu 0.324
_exptl_absorpt_correction_T_max 1.000
_exptl_absorpt_correction_T_min 0.738
_exptl_absorpt_correction_type multi-scan
_exptl_absorpt_process_details 'Semi-empirical (SADABS procedure)'
_exptl_crystal_colour brown
_exptl_crystal_density_diffrn 1.375
_exptl_crystal_description needle
_exptl_crystal_F_000 1648
_exptl_crystal_size_max 0.3
_exptl_crystal_size_mid 0.1
_exptl_crystal_size_min 0.1
_refine_diff_density_max 0.527
_refine_diff_density_min -0.374
_refine_diff_density_rms 0.076
_refine_ls_extinction_method none
_refine_ls_goodness_of_fit_all 1.006
_refine_ls_goodness_of_fit_ref 1.060
_refine_ls_matrix_type full
_refine_ls_number_parameters 659
_refine_ls_number_reflns 8441
_refine_ls_number_restraints 0
_refine_ls_restrained_S_all 1.030
_refine_ls_restrained_S_obs 1.060
_refine_ls_R_factor_all 0.0933
_refine_ls_R_factor_gt 0.0542
_refine_ls_shift/esd_mean 0.001
_refine_ls_shift/su_max 0.017
_refine_ls_structure_factor_coef Fsqd
_refine_ls_weighting_details 'calc w=1/[\s^2^(Fo^2^)+(0.0626P)^2^+0.9770P] where P=(Fo^2^+2Fc^2^)/3'
_refine_ls_weighting_scheme calc
_refine_ls_wR_factor_all 0.1513
_refine_ls_wR_factor_ref 0.1244
_reflns_number_gt 5576
_reflns_number_total 8459
_reflns_threshold_expression >2sigma(I)
_cod_data_source_file ja043998xsi20041001_031038.cif
_cod_data_source_block mil-zsx
_cod_database_code 4111454

loop_
_symmetry_equiv_pos_as_xyz
'x, y, z'
'-x, y+1/2, -z+1/2'
'-x, -y, -z'
'x, -y-1/2, z-1/2'

loop_
_atom_site_aniso_label
_atom_site_aniso_U_11
_atom_site_aniso_U_22
_atom_site_aniso_U_33
_atom_site_aniso_U_23
_atom_site_aniso_U_13
_atom_site_aniso_U_12
K1 0.0244(3) 0.0198(3) 0.0243(3) -0.0011(2) 0.0024(2) -0.0011(3)
K2 0.0242(3) 0.0190(3) 0.0253(3) 0.0014(2) 0.0015(2) 0.0009(3)
O1A 0.066(2) 0.0221(12) 0.066(2) -0.0014(11) 0.0438(15) -0.0064(12)
O2A 0.0361(13) 0.0245(11) 0.0339(11) -0.0069(9) 0.0118(10) -0.0020(10)
O3A 0.0337(13) 0.0211(11) 0.0389(12) -0.0033(9) 0.0109(10) 0.0025(9)
O4A 0.0313(12) 0.0262(11) 0.0303(10) 0.0032(8) 0.0095(9) -0.0009(9)
N1 0.033(2) 0.0230(13) 0.0297(13) -0.0030(10) 0.0086(11) -0.0029(12)
N2 0.0219(14) 0.0235(13) 0.0258(12) 0.0017(9) 0.0015(10) 0.0010(10)
C1A 0.022(2) 0.0244(15) 0.0255(14) -0.0030(11) -0.0001(12) -0.0021(12)
C2A 0.028(2) 0.0210(15) 0.0268(14) 0.0012(11) 0.0010(12) -0.0013(13)
C3A 0.027(2) 0.0226(15) 0.0261(14) 0.0017(11) 0.0040(12) -0.0020(13)
C4A 0.020(2) 0.0248(15) 0.0252(13) -0.0009(11) -0.0007(11) 0.0028(12)
C5A 0.023(2) 0.024(2) 0.0271(14) -0.0012(11) 0.0011(12) -0.0005(13)
C6A 0.027(2) 0.026(2) 0.0302(15) -0.0018(12) 0.0051(13) -0.0032(13)
O1 0.0289(12) 0.0184(10) 0.0222(9) -0.0013(7) -0.0008(8) -0.0009(9)
O2 0.0273(12) 0.0210(10) 0.0242(9) 0.0019(8) 0.0038(8) -0.0023(9)
O3 0.0216(11) 0.0232(11) 0.0325(11) -0.0018(8) -0.0002(9) -0.0014(9)
O4 0.0289(12) 0.0233(11) 0.0318(10) -0.0048(8) 0.0043(9) -0.0039(9)
O5 0.0339(13) 0.0216(10) 0.0289(10) 0.0010(8) 0.0081(9) -0.0008(9)
O6 0.0300(13) 0.0231(11) 0.0276(10) 0.0035(8) -0.0012(9) 0.0034(9)
C1 0.029(2) 0.043(2) 0.0227(14) 0.0000(13) -0.0016(13) 0.005(2)
C2 0.030(2) 0.034(2) 0.0234(14) -0.0050(12) -0.0013(13) -0.0058(15)
C3 0.035(2) 0.0175(14) 0.0300(15) -0.0013(11) 0.0074(13) -0.0019(13)
C4 0.028(2) 0.0188(14) 0.0327(15) 0.0027(12) 0.0087(13) -0.0018(13)
C5 0.035(2) 0.023(2) 0.0249(14) 0.0033(12) 0.0043(13) 0.0055(14)
C6 0.031(2) 0.030(2) 0.029(2) 0.0038(13) -0.0019(14) 0.0069(14)
C7 0.027(2) 0.037(2) 0.041(2) 0.0020(15) -0.004(2) -0.007(2)
C8 0.029(2) 0.037(2) 0.035(2) -0.0077(14) 0.0009(14) -0.015(2)
C9 0.029(2) 0.020(2) 0.048(2) -0.0076(13) 0.012(2) -0.0022(14)
C10 0.032(2) 0.019(2) 0.051(2) 0.0029(14) 0.019(2) -0.0005(14)
C11 0.053(2) 0.022(2) 0.0249(14) 0.0038(12) 0.0096(15) 0.005(2)
C12 0.048(2) 0.024(2) 0.0220(14) 0.0026(12) -0.0010(14) 0.010(2)
O7 0.0295(12) 0.0151(9) 0.0247(9) 0.0003(7) 0.0005(8) 0.0010(9)
O8 0.0250(11) 0.0204(10) 0.0305(10) 0.0039(8) -0.0009(8) -0.0011(9)
O9 0.0237(11) 0.0231(10) 0.0262(10) 0.0011(8) 0.0040(8) -0.0025(9)
O10 0.0256(11) 0.0171(10) 0.0254(9) -0.0019(7) 0.0008(8) -0.0001(9)
O11 0.0273(12) 0.0197(10) 0.0297(10) 0.0041(8) -0.0044(9) -0.0008(9)
O12 0.0257(12) 0.0221(10) 0.0271(10) 0.0028(8) 0.0003(8) -0.0029(9)
C13 0.026(2) 0.0193(15) 0.034(2) 0.0051(12) 0.0014(13) -0.0016(13)
C14 0.027(2) 0.0181(14) 0.036(2) -0.0011(12) 0.0010(13) -0.0019(13)
C15 0.021(2) 0.025(2) 0.0289(15) -0.0039(12) -0.0008(13) -0.0052(13)
C16 0.021(2) 0.027(2) 0.0287(15) 0.0012(12) -0.0019(12) -0.0022(13)
C17 0.031(2) 0.0205(15) 0.0278(15) 0.0040(11) 0.0005(13) 0.0026(13)
C18 0.033(2) 0.021(2) 0.0263(14) 0.0039(12) 0.0065(13) -0.0012(14)
C19 0.025(2) 0.0181(15) 0.033(2) 0.0027(12) 0.0031(13) -0.0027(13)
C20 0.024(2) 0.0179(14) 0.0311(15) -0.0015(11) 0.0019(13) -0.0002(13)
C21 0.028(2) 0.026(2) 0.0242(13) -0.0054(12) 0.0030(13) -0.0026(14)
C22 0.025(2) 0.027(2) 0.0238(14) 0.0010(11) -0.0010(12) 0.0018(13)
C23 0.037(2) 0.0181(14) 0.0254(14) 0.0062(11) -0.0002(13) 0.0041(14)
C24 0.034(2) 0.0186(14) 0.0275(14) 0.0059(11) 0.0033(13) 0.0014(13)

loop_
_atom_site_label
_atom_site_type_symbol
_atom_site_fract_x
_atom_site_fract_y
_atom_site_fract_z
_atom_site_U_iso_or_equiv
_atom_site_thermal_displace_type
_atom_site_occupancy
_atom_site_calc_flag
K1 K 0.07516(3) 0.36590(7) 0.15697(3) 0.02340(15) Uani 1 d
K2 K 0.40028(3) -0.07458(7) -0.17858(3) 0.0236(2) Uani 1 d
O1A O 0.14733(14) 0.1577(3) 0.10661(12) 0.0463(7) Uani 1 d
O2A O 0.16699(11) 0.4125(3) 0.08620(9) 0.0309(5) Uani 1 d
O3A O 0.32727(11) -0.1008(2) -0.09321(9) 0.0308(5) Uani 1 d
O4A O 0.36042(11) 0.1508(2) -0.10450(9) 0.0289(5) Uani 1 d
N1 N 0.17608(13) 0.2605(3) 0.07823(11) 0.0284(6) Uani 1 d
N2 N 0.32657(12) 0.0501(3) -0.07874(10) 0.0244(5) Uani 1 d
C1A C 0.21384(15) 0.2092(3) 0.04049(12) 0.0250(6) Uani 1 d
C2A C 0.2469(2) 0.3224(4) 0.00938(13) 0.0260(6) Uani 1 d
C3A C 0.2842(2) 0.2697(4) -0.02885(13) 0.0258(6) Uani 1 d
C4A C 0.29058(15) 0.1019(3) -0.03998(12) 0.0245(6) Uani 1 d
C5A C 0.2576(2) -0.0103(4) -0.00898(12) 0.0256(6) Uani 1 d
C6A C 0.2211(2) 0.0416(4) 0.02994(13) 0.0279(7) Uani 1 d
H2 H 0.2423(14) 0.4409(34) 0.0129(12) 0.014(7) Uiso 1 d
H3 H 0.3111(20) 0.3451(49) -0.0472(18) 0.058(12) Uiso 1 d
H5 H 0.2592(16) -0.1334(37) -0.0204(14) 0.029(8) Uiso 1 d
H6 H 0.1981(18) -0.0294(45) 0.0519(15) 0.044(10) Uiso 1 d
O1 O -0.05759(10) 0.1984(2) 0.13710(8) 0.0244(4) Uani 1 d
O2 O 0.05326(10) 0.0988(2) 0.23048(8) 0.0246(4) Uani 1 d
O3 O 0.14714(10) 0.3284(2) 0.28464(9) 0.0269(5) Uani 1 d
O4 O 0.15797(11) 0.6057(2) 0.22074(9) 0.0285(5) Uani 1 d
O5 O 0.04797(11) 0.7092(2) 0.12606(9) 0.0281(5) Uani 1 d
O6 O -0.04275(11) 0.4693(2) 0.06938(9) 0.0283(5) Uani 1 d
C1 C -0.1051(2) 0.3869(4) 0.05980(14) 0.0329(7) Uani 1 d
C2 C -0.0914(2) 0.2132(4) 0.07448(13) 0.0303(7) Uani 1 d
C3 C -0.0425(2) 0.0343(3) 0.15212(13) 0.0275(6) Uani 1 d
C4 C -0.0105(2) 0.0226(4) 0.21881(13) 0.0263(6) Uani 1 d
C5 C 0.0870(2) 0.0911(4) 0.29325(13) 0.0281(7) Uani 1 d
C6 C 0.1547(2) 0.1627(4) 0.30072(15) 0.0316(7) Uani 1 d
C7 C 0.2092(2) 0.4084(4) 0.2912(2) 0.0369(8) Uani 1 d
C8 C 0.1956(2) 0.5850(4) 0.28184(15) 0.0348(8) Uani 1 d
C9 C 0.1442(2) 0.7704(4) 0.2049(2) 0.0323(7) Uani 1 d
C10 C 0.1137(2) 0.7807(4) 0.1389(2) 0.0327(7) Uani 1 d
C11 C 0.0182(2) 0.7067(4) 0.06250(14) 0.0333(8) Uani 1 d
C12 C -0.0499(2) 0.6334(4) 0.05086(14) 0.0327(8) Uani 1 d
H1A H -0.1330(17) 0.4278(39) 0.0831(14) 0.029(8) Uiso 1 d
H1B H -0.1293(18) 0.3865(39) 0.0196(16) 0.037(9) Uiso 1 d
H2A H -0.1340(21) 0.1685(46) 0.0658(16) 0.048(11) Uiso 1 d
H2B H -0.0641(15) 0.1669(35) 0.0493(13) 0.019(7) Uiso 1 d
H3A H -0.0893(19) -0.0278(44) 0.1430(16) 0.045(10) Uiso 1 d
H3B H -0.0110(17) -0.0110(39) 0.1293(14) 0.032(8) Uiso 1 d
H4A H -0.0070(15) -0.0942(35) 0.2334(12) 0.019(7) Uiso 1 d
H4B H -0.0389(17) 0.0686(39) 0.2421(14) 0.032(9) Uiso 1 d
H5A H 0.0610(16) 0.1440(35) 0.3178(13) 0.022(8) Uiso 1 d
H5B H 0.0910(17) -0.0266(41) 0.3064(14) 0.033(9) Uiso 1 d
H6A H 0.1776(17) 0.1585(40) 0.3449(15) 0.036(9) Uiso 1 d
H6B H 0.1791(19) 0.1128(43) 0.2739(17) 0.044(10) Uiso 1 d
H7A H 0.2366(20) 0.3883(43) 0.3331(18) 0.047(10) Uiso 1 d
H7B H 0.2348(20) 0.3643(45) 0.2612(18) 0.055(12) Uiso 1 d
H8A H 0.2347(19) 0.6392(41) 0.2876(15) 0.037(10) Uiso 1 d
H8B H 0.1671(14) 0.6360(32) 0.3107(12) 0.013(7) Uiso 1 d
H9A H 0.1881(18) 0.8366(39) 0.2168(14) 0.033(9) Uiso 1 d
H9B H 0.1161(18) 0.8147(42) 0.2266(15) 0.039(10) Uiso 1 d
H10A H 0.1108(17) 0.8988(43) 0.1255(15) 0.040(10) Uiso 1 d
H10B H 0.1425(16) 0.7211(37) 0.1146(13) 0.027(8) Uiso 1 d
H11A H 0.0099(19) 0.8187(47) 0.0470(16) 0.049(10) Uiso 1 d
H11B H 0.0486(16) 0.6549(37) 0.0411(14) 0.025(8) Uiso 1 d
H12A H -0.0800(19) 0.6894(45) 0.0706(17) 0.046(10) Uiso 1 d
H12B H -0.0713(15) 0.6364(34) 0.0095(14) 0.022(8) Uiso 1 d
O7 O 0.32282(10) -0.3170(2) -0.26082(8) 0.0241(4) Uani 1 d
O8 O 0.35949(11) -0.0449(2) -0.31589(9) 0.0266(4) Uani 1 d
O9 O 0.43626(10) 0.1896(2) -0.24239(8) 0.0247(4) Uani 1 d
O10 O 0.52967(10) 0.0879(2) -0.13258(8) 0.0236(4) Uani 1 d
O11 O 0.49325(11) -0.1851(2) -0.07812(9) 0.0275(5) Uani 1 d
O12 O 0.40798(10) -0.4143(2) -0.14743(9) 0.0260(4) Uani 1 d
C13 C 0.3430(2) -0.4818(4) -0.17289(14) 0.0274(6) Uani 1 d
C14 C 0.3307(2) -0.4803(4) -0.24032(14) 0.0283(6) Uani 1 d
C15 C 0.3123(2) -0.3067(4) -0.32505(13) 0.0262(6) Uani 1 d
C16 C 0.3002(2) -0.1332(4) -0.34343(14) 0.0268(6) Uani 1 d
C17 C 0.3539(2) 0.1208(3) -0.33207(14) 0.0275(7) Uani 1 d
C18 C 0.4204(2) 0.2000(4) -0.30685(13) 0.0269(6) Uani 1 d
C19 C 0.4979(2) 0.2696(4) -0.21608(13) 0.0258(6) Uani 1 d
C20 C 0.5130(2) 0.2518(3) -0.14839(13) 0.0251(6) Uani 1 d
C21 C 0.5470(2) 0.0675(4) -0.06810(13) 0.0267(6) Uani 1 d
C22 C 0.5562(2) -0.1083(4) -0.05393(13) 0.0267(6) Uani 1 d
C23 C 0.4917(2) -0.3476(3) -0.05902(14) 0.0283(7) Uani 1 d
C24 C 0.4226(2) -0.4125(4) -0.08263(13) 0.0275(6) Uani 1 d
H13A H 0.3116(17) -0.4213(38) -0.1579(14) 0.028(8) Uiso 1 d
H13B H 0.3419(16) -0.5838(39) -0.1573(14) 0.025(8) Uiso 1 d
H14A H 0.2866(18) -0.5392(40) -0.2617(14) 0.035(9) Uiso 1 d
H14B H 0.3672(15) -0.5314(35) -0.2558(12) 0.019(7) Uiso 1 d
H15A H 0.2762(18) -0.3615(39) -0.3438(15) 0.032(9) Uiso 1 d
H15B H 0.3527(15) -0.3491(33) -0.3385(12) 0.016(7) Uiso 1 d
H16A H 0.2894(17) -0.1320(37) -0.3917(15) 0.032(9) Uiso 1 d
H16B H 0.2625(17) -0.0864(39) -0.3310(14) 0.031(9) Uiso 1 d
H17A H 0.3403(17) 0.1378(40) -0.3771(16) 0.037(9) Uiso 1 d
H17B H 0.3149(17) 0.1632(38) -0.3149(14) 0.031(9) Uiso 1 d
H18A H 0.4555(16) 0.1501(36) -0.3213(13) 0.024(8) Uiso 1 d
H18B H 0.4197(16) 0.3106(41) -0.3211(14) 0.029(8) Uiso 1 d
H19A H 0.5325(16) 0.2238(35) -0.2314(12) 0.018(7) Uiso 1 d
H19B H 0.4991(16) 0.3786(39) -0.2302(14) 0.030(8) Uiso 1 d
H20A H 0.5518(18) 0.3338(42) -0.1301(15) 0.038(9) Uiso 1 d
H20B H 0.4705(15) 0.2713(32) -0.1350(12) 0.014(7) Uiso 1 d
H21A H 0.5910(18) 0.1295(39) -0.0499(14) 0.034(9) Uiso 1 d
H21B H 0.5115(17) 0.1112(37) -0.0535(14) 0.028(8) Uiso 1 d
H22A H 0.5918(16) -0.1601(37) -0.0717(14) 0.027(8) Uiso 1 d
H22B H 0.5653(17) -0.1273(38) -0.0109(15) 0.034(9) Uiso 1 d
H23A H 0.5024(15) -0.3517(34) -0.0158(13) 0.019(7) Uiso 1 d
H23B H 0.5261(17) -0.4119(38) -0.0724(14) 0.028(8) Uiso 1 d
H24A H 0.3872(15) -0.3464(34) -0.0699(12) 0.017(7) Uiso 1 d
H24B H 0.4183(17) -0.5238(43) -0.0672(14) 0.037(9) Uiso 1 d

loop_
_atom_type_symbol
_atom_type_description
_atom_type_scat_dispersion_real
_atom_type_scat_dispersion_imag
_atom_type_scat_source
C C 0.0033 0.0016 'International Tables Vol C Tables 4.2.6.8 and 6.1.1.4'
H H 0.0000 0.0000 'International Tables Vol C Tables 4.2.6.8 and 6.1.1.4'
N N 0.0061 0.0033 'International Tables Vol C Tables 4.2.6.8 and 6.1.1.4'
O O 0.0106 0.0060 'International Tables Vol C Tables 4.2.6.8 and 6.1.1.4'
K K 0.2009 0.2494 'International Tables Vol C Tables 4.2.6.8 and 6.1.1.4'

loop_
_geom_angle_atom_site_label_1
_geom_angle_atom_site_label_2
_geom_angle_atom_site_label_3
_geom_angle
O1A K1 O2A 47.98(6)
O1A K1 O4 110.81(7)
O2A K1 O4 77.95(6)
O1A K1 O6 110.58(8)
O2A K1 O6 97.32(6)
O4 K1 O6 116.74(6)
O1A K1 O2 85.83(6)
O2A K1 O2 131.68(6)
O4 K1 O2 114.26(6)
O6 K1 O2 114.42(6)
O1A K1 O3 98.99(7)
O2A K1 O3 109.89(6)
O4 K1 O3 57.70(6)
O6 K1 O3 148.90(6)
O2 K1 O3 57.00(5)
O1A K1 O5 127.47(6)
O2A K1 O5 80.91(6)
O4 K1 O5 59.20(6)
O6 K1 O5 57.79(6)
O2 K1 O5 146.68(6)
O3 K1 O5 110.94(6)
O1A K1 O1 101.80(7)
O2A K1 O1 133.89(6)
O4 K1 O1 145.97(6)
O6 K1 O1 56.90(6)
O2 K1 O1 57.65(5)
O3 K1 O1 108.67(5)
O5 K1 O1 107.65(6)
O3A K2 O11 76.64(7)
O3A K2 O4A 47.97(6)
O11 K2 O4A 88.12(6)
O3A K2 O9 132.98(6)
O11 K2 O9 118.23(6)
O4A K2 O9 86.31(6)
O3A K2 O12 75.86(6)
O11 K2 O12 59.16(6)
O4A K2 O12 121.11(6)
O9 K2 O12 151.07(6)
O3A K2 O10 112.59(6)
O11 K2 O10 58.36(6)
O4A K2 O10 80.92(6)
O9 K2 O10 60.01(6)
O12 K2 O10 111.77(6)
O3A K2 O7 95.44(6)
O11 K2 O7 117.12(6)
O4A K2 O7 131.25(6)
O9 K2 O7 111.98(6)
O12 K2 O7 58.46(5)
O10 K2 O7 147.69(6)
O3A K2 O8 132.51(6)
O11 K2 O8 147.40(6)
O4A K2 O8 121.39(6)
O9 K2 O8 56.70(5)
O12 K2 O8 108.31(5)
O10 K2 O8 109.24(5)
O7 K2 O8 55.31(5)
N1 O1A K1 98.41(15)
N1 O2A K1 94.81(15)
N2 O3A K2 98.27(14)
N2 O4A K2 95.87(14)
O1A N1 O2A 118.5(2)
O1A N1 C1A 120.2(2)
O2A N1 C1A 121.2(2)
O3A N2 O4A 117.8(2)
O3A N2 C4A 121.0(2)
O4A N2 C4A 121.2(2)
N1 C1A C6A 120.8(3)
N1 C1A C2A 120.7(3)
C6A C1A C2A 118.5(3)
C3A C2A C1A 120.3(3)
C3A C2A H2 116.7(15)
C1A C2A H2 123.0(15)
C2A C3A C4A 121.2(3)
C2A C3A H3 121(2)
C4A C3A H3 117(2)
N2 C4A C3A 121.0(3)
N2 C4A C5A 120.6(3)
C3A C4A C5A 118.4(2)
C6A C5A C4A 120.7(3)
C6A C5A H5 121.5(16)
C4A C5A H5 117.6(16)
C5A C6A C1A 121.0(3)
C5A C6A H6 124(2)
C1A C6A H6 115(2)
C3 O1 C2 110.3(2)
C3 O1 K1 105.97(17)
C2 O1 K1 108.30(17)
C4 O2 C5 111.6(2)
C4 O2 K1 120.12(16)
C5 O2 K1 120.60(16)
C7 O3 C6 113.1(2)
C7 O3 K1 106.13(17)
C6 O3 K1 110.71(16)
C8 O4 C9 112.9(2)
C8 O4 K1 122.46(17)
C9 O4 K1 119.91(18)
C11 O5 C10 111.2(2)
C11 O5 K1 103.66(16)
C10 O5 K1 103.86(16)
C1 O6 C12 113.2(2)
C1 O6 K1 122.42(16)
C12 O6 K1 120.12(18)
O6 C1 C2 108.8(3)
O6 C1 H1A 113(2)
C2 C1 H1A 109.5(19)
O6 C1 H1B 114(2)
C2 C1 H1B 104(2)
H1A C1 H1B 108(3)
O1 C2 C1 109.0(2)
O1 C2 H2A 112(2)
C1 C2 H2A 103(2)
O1 C2 H2B 110.1(18)
C1 C2 H2B 110.8(17)
H2A C2 H2B 111(3)
O1 C3 C4 108.7(2)
O1 C3 H3A 106.6(19)
C4 C3 H3A 108.5(18)
O1 C3 H3B 111.7(18)
C4 C3 H3B 109.0(19)
H3A C3 H3B 112(3)
O2 C4 C3 108.5(2)
O2 C4 H4A 112.1(17)
C3 C4 H4A 111.5(16)
O2 C4 H4B 112(2)
C3 C4 H4B 111.0(19)
H4A C4 H4B 102(2)
O2 C5 C6 108.1(2)
O2 C5 H5A 110.9(18)
C6 C5 H5A 112.3(18)
O2 C5 H5B 108.7(18)
C6 C5 H5B 110.3(19)
H5A C5 H5B 107(2)
O3 C6 C5 108.7(3)
O3 C6 H6A 106.8(19)
C5 C6 H6A 107.3(19)
O3 C6 H6B 107(2)
C5 C6 H6B 111(2)
H6A C6 H6B 115(3)
O3 C7 C8 108.5(3)
O3 C7 H7A 108(2)
C8 C7 H7A 110(2)
O3 C7 H7B 111(2)
C8 C7 H7B 111(2)
H7A C7 H7B 108(3)
O4 C8 C7 107.1(3)
O4 C8 H8A 110(2)
C7 C8 H8A 110(2)
O4 C8 H8B 107.8(15)
C7 C8 H8B 114.5(14)
H8A C8 H8B 108(3)
O4 C9 C10 108.6(2)
O4 C9 H9A 109.9(18)
C10 C9 H9A 111.0(17)
O4 C9 H9B 111(2)
C10 C9 H9B 111(2)
H9A C9 H9B 105(3)
O5 C10 C9 109.0(2)
O5 C10 H10A 111(2)
C9 C10 H10A 109.6(19)
O5 C10 H10B 108.7(17)
C9 C10 H10B 111.1(17)
H10A C10 H10B 108(2)
O5 C11 C12 109.8(2)
O5 C11 H11A 110(2)
C12 C11 H11A 104(2)
O5 C11 H11B 110.1(19)
C12 C11 H11B 114.3(18)
H11A C11 H11B 108(3)
O6 C12 C11 108.5(3)
O6 C12 H12A 111(2)
C11 C12 H12A 113(2)
O6 C12 H12B 108.0(17)
C11 C12 H12B 111.1(18)
H12A C12 H12B 105(3)
C15 O7 C14 111.6(2)
C15 O7 K2 122.34(16)
C14 O7 K2 116.32(16)
C17 O8 C16 112.2(2)
C17 O8 K2 109.20(16)
C16 O8 K2 113.73(15)
C19 O9 C18 111.3(2)
C19 O9 K2 117.48(15)
C18 O9 K2 123.51(16)
C20 O10 C21 110.8(2)
C20 O10 K2 102.18(16)
C21 O10 K2 106.84(16)
C22 O11 C23 113.2(2)
C22 O11 K2 123.31(15)
C23 O11 K2 120.59(17)
C13 O12 C24 111.4(2)
C13 O12 K2 107.06(16)
C24 O12 K2 103.06(15)
O12 C13 C14 108.8(2)
O12 C13 H13A 106.8(19)
C14 C13 H13A 113.9(19)
O12 C13 H13B 108(2)
C14 C13 H13B 112.8(19)
H13A C13 H13B 106(3)
O7 C14 C13 108.7(2)
O7 C14 H14A 106.3(18)
C13 C14 H14A 113.0(17)
O7 C14 H14B 108.9(16)
C13 C14 H14B 113.9(16)
H14A C14 H14B 106(2)
O7 C15 C16 108.4(2)
O7 C15 H15A 111(2)
C16 C15 H15A 107(2)
O7 C15 H15B 110.8(16)
C16 C15 H15B 110.0(15)
H15A C15 H15B 109(3)
O8 C16 C15 107.9(2)
O8 C16 H16A 112.9(17)
C15 C16 H16A 105.9(17)
O8 C16 H16B 108.4(19)
C15 C16 H16B 113.3(19)
H16A C16 H16B 109(3)
O8 C17 C18 108.6(2)
O8 C17 H17A 112.6(19)
C18 C17 H17A 109.4(19)
O8 C17 H17B 104.8(18)
C18 C17 H17B 114.7(18)
H17A C17 H17B 107(3)
O9 C18 C17 109.1(2)
O9 C18 H18A 108.9(18)
C17 C18 H18A 111.5(18)
O9 C18 H18B 112.4(18)
C17 C18 H18B 110.5(19)
H18A C18 H18B 104(2)
O9 C19 C20 109.1(2)
O9 C19 H19A 108.8(18)
C20 C19 H19A 110.6(17)
O9 C19 H19B 113(2)
C20 C19 H19B 114.7(18)
H19A C19 H19B 100(2)
O10 C20 C19 109.2(2)
O10 C20 H20A 114.0(18)
C19 C20 H20A 106.8(17)
O10 C20 H20B 104.5(15)
C19 C20 H20B 108.4(15)
H20A C20 H20B 114(2)
O10 C21 C22 108.8(2)
O10 C21 H21A 109.1(17)
C22 C21 H21A 110.4(18)
O10 C21 H21B 107.1(19)
C22 C21 H21B 111.6(19)
H21A C21 H21B 110(3)
O11 C22 C21 107.5(2)
O11 C22 H22A 108.9(18)
C21 C22 H22A 113.3(17)
O11 C22 H22B 104.9(19)
C21 C22 H22B 111.2(19)
H22A C22 H22B 111(3)
O11 C23 C24 109.0(2)
O11 C23 H23A 109.3(17)
C24 C23 H23A 108.9(17)
O11 C23 H23B 110.5(18)
C24 C23 H23B 112.1(18)
H23A C23 H23B 107(2)
O12 C24 C23 108.7(2)
O12 C24 H24A 108.4(16)
C23 C24 H24A 112.5(16)
O12 C24 H24B 109.6(18)
C23 C24 H24B 111.4(19)
H24A C24 H24B 106(2)

loop_
_geom_bond_atom_site_label_1
_geom_bond_atom_site_label_2
_geom_bond_distance
K1 O1A 2.700(2)
K1 O2A 2.775(2)
K1 O4 2.785(2)
K1 O6 2.861(2)
K1 O2 2.8785(19)
K1 O3 2.935(2)
K1 O5 2.962(2)
K1 O1 2.983(2)
K2 O3A 2.724(2)
K2 O11 2.751(2)
K2 O4A 2.770(2)
K2 O9 2.826(2)
K2 O12 2.909(2)
K2 O10 2.927(2)
K2 O7 2.939(2)
K2 O8 3.039(2)
O1A N1 1.294(3)
O2A N1 1.298(3)
O3A N2 1.299(3)
O4A N2 1.310(3)
N1 C1A 1.353(4)
N2 C4A 1.346(3)
C1A C6A 1.428(4)
C1A C2A 1.439(4)
C2A C3A 1.358(4)
C2A H2 1.00(3)
C3A C4A 1.431(4)
C3A H3 0.99(4)
C4A C5A 1.431(4)
C5A C6A 1.356(4)
C5A H5 1.06(3)
C6A H6 0.97(4)
O1 C3 1.423(3)
O1 C2 1.429(3)
O2 C4 1.414(4)
O2 C5 1.428(3)
O3 C7 1.407(4)
O3 C6 1.425(4)
O4 C8 1.426(4)
O4 C9 1.427(4)
O5 C11 1.425(4)
O5 C10 1.432(4)
O6 C1 1.415(4)
O6 C12 1.426(4)
C1 C2 1.494(5)
C1 H1A 0.93(3)
C1 H1B 0.93(4)
C2 H2A 0.92(4)
C2 H2B 0.97(3)
C3 C4 1.501(4)
C3 H3A 1.06(4)
C3 H3B 0.99(3)
C4 H4A 1.02(3)
C4 H4B 0.96(3)
C5 C6 1.476(5)
C5 H5A 0.96(3)
C5 H5B 1.02(3)
C6 H6A 1.00(3)
C6 H6B 0.97(4)
C7 C8 1.501(5)
C7 H7A 1.00(4)
C7 H7B 1.02(4)
C8 H8A 0.90(4)
C8 H8B 1.07(3)
C9 C10 1.483(5)
C9 H9A 1.03(3)
C9 H9B 0.92(3)
C10 H10A 1.03(3)
C10 H10B 1.03(3)
C11 C12 1.482(5)
C11 H11A 0.99(4)
C11 H11B 0.98(3)
C12 H12A 0.96(4)
C12 H12B 0.94(3)
O7 C15 1.425(3)
O7 C14 1.432(3)
O8 C17 1.424(3)
O8 C16 1.425(4)
O9 C19 1.421(3)
O9 C18 1.424(3)
O10 C20 1.430(3)
O10 C21 1.432(3)
O11 C22 1.422(4)
O11 C23 1.423(3)
O12 C13 1.428(4)
O12 C24 1.430(3)
C13 C14 1.491(4)
C13 H13A 0.94(3)
C13 H13B 0.92(3)
C14 H14A 1.04(3)
C14 H14B 0.99(3)
C15 C16 1.507(4)
C15 H15A 0.88(4)
C15 H15B 1.01(3)
C16 H16A 1.06(3)
C16 H16B 0.96(3)
C17 C18 1.495(4)
C17 H17A 1.00(3)
C17 H17B 1.03(3)
C18 H18A 0.95(3)
C18 H18B 0.97(3)
C19 C20 1.501(4)
C19 H19A 0.94(3)
C19 H19B 0.97(3)
C20 H20A 1.05(4)
C20 H20B 1.00(3)
C21 C22 1.500(4)
C21 H21A 1.03(3)
C21 H21B 0.94(3)
C22 H22A 1.01(3)
C22 H22B 0.96(3)
C23 C24 1.483(5)
C23 H23A 0.95(3)
C23 H23B 0.99(3)
C24 H24A 1.00(3)
C24 H24B 1.00(3)
